data_2241292
loop_
_publ_author_name
'Lukianova, Tamara J.'
'Kinzhybalo, Vasyl'
'Pietraszko, Adam'

_publ_section_title
;
 Crystal structure of tris(piperidinium) hydrogen sulfate sulfate
;
_journal_coeditor_code ZS2349
_journal_issue 12
_journal_name_full 'Acta Crystallographica Section E'
_journal_page_first 1444
_journal_page_last 1446
_journal_paper_doi 10.1107/S2056989015020538
_journal_volume 71
_journal_year 2015
_chemical_formula_iupac '3C5 H12 N +, H S O4 -, S O4 2-'
_chemical_formula_moiety '3(C5 H12 N +), H O4 S -, O4 S 2-'
_chemical_formula_sum 'C15 H37 N3 O8 S2'
_chemical_formula_weight 451.60
_chemical_name_common 'tris(piperidinium) hydrogen sulfate sulfate'
_chemical_name_systematic
;
Tris(piperidinium) hydrogen sulfate sulfate
;
_space_group_crystal_system monoclinic
_space_group_IT_number 14
_space_group_name_Hall '-P 2ybc'
_space_group_name_H-M_alt 'P 1 21/c 1'
_symmetry_space_group_name_Hall '-P 2ybc'
_symmetry_space_group_name_H-M 'P 1 21/c 1'
_atom_sites_solution_hydrogens geom
_audit_creation_method
;
Olex2 1.2
(compiled 2015.01.26 svn.r3150 for OlexSys, GUI svn.r4998)
;
_cell_angle_alpha 90
_cell_angle_beta 99.25(2)
_cell_angle_gamma 90
_cell_formula_units_Z 4
_cell_length_a 10.592(4)
_cell_length_b 17.922(5)
_cell_length_c 11.161(4)
_cell_measurement_reflns_used 12552
_cell_measurement_temperature 100.00(14)
_cell_measurement_theta_max 29.3900
_cell_measurement_theta_min 2.2160
_cell_volume 2091.1(12)
_computing_cell_refinement
;
CrysAlis PRO (Rigaku Oxford, 2015)
;
_computing_data_collection
;
CrysAlis PRO (Rigaku Oxford, 2015)
;
_computing_data_reduction
;
CrysAlis PRO (Rigaku Oxford, 2015)
;
_computing_molecular_graphics
;
DIAMOND (Brandenburg, 1997)
;
_computing_publication_material
;
<i>OLEX2</i> (Dolomanov <i>et al.</i>, 2009)
;
_computing_structure_refinement
;
SHELXL2014 (Sheldrick, 2015)
;
_computing_structure_solution
;
SHELXS97 (Sheldrick, 2008)
;
_diffrn_ambient_temperature 100.00(14)
_diffrn_detector_area_resol_mean 10.6249
_diffrn_measured_fraction_theta_full 0.998
_diffrn_measured_fraction_theta_max 0.935
_diffrn_measurement_device 'four-circle CCD diffractometer'
_diffrn_measurement_device_type 'Rigaku Oxford Xcalibur Atlas'
_diffrn_measurement_method '\w scans'
_diffrn_radiation_monochromator graphite
_diffrn_radiation_type MoK\a
_diffrn_radiation_wavelength 0.71073
_diffrn_reflns_av_R_equivalents 0.0392
_diffrn_reflns_limit_h_max 14
_diffrn_reflns_limit_h_min -14
_diffrn_reflns_limit_k_max 24
_diffrn_reflns_limit_k_min -23
_diffrn_reflns_limit_l_max 15
_diffrn_reflns_limit_l_min -15
_diffrn_reflns_number 35669
_diffrn_reflns_theta_full 26.000
_diffrn_reflns_theta_max 29.409
_diffrn_reflns_theta_min 2.711
_exptl_absorpt_coefficient_mu 0.302
_exptl_absorpt_correction_T_max 0.996
_exptl_absorpt_correction_T_min 0.994
_exptl_absorpt_correction_type analytical
_exptl_absorpt_process_details
;
[CrysAlis PRO (Rigaku Oxford, 2015), based on expressions
of Clark & Reid (1995)]
;
_exptl_crystal_colour colourless
_exptl_crystal_density_diffrn 1.434
_exptl_crystal_description block
_exptl_crystal_F_000 976
_exptl_crystal_size_max 0.196
_exptl_crystal_size_mid 0.179
_exptl_crystal_size_min 0.156
_refine_diff_density_max 0.333
_refine_diff_density_min -0.423
_refine_ls_extinction_method none
_refine_ls_goodness_of_fit_ref 1.031
_refine_ls_hydrogen_treatment constr
_refine_ls_matrix_type full
_refine_ls_number_parameters 254
_refine_ls_number_reflns 5411
_refine_ls_number_restraints 0
_refine_ls_restrained_S_all 1.031
_refine_ls_R_factor_all 0.0541
_refine_ls_R_factor_gt 0.0351
_refine_ls_shift/su_max 0.001
_refine_ls_shift/su_mean 0.000
_refine_ls_structure_factor_coef Fsqd
_refine_ls_weighting_details 'w=1/[\s^2^(Fo^2^)+(0.0343P)^2^+1.1863P] where P=(Fo^2^+2Fc^2^)/3'
_refine_ls_weighting_scheme calc
_refine_ls_wR_factor_gt 0.0756
_refine_ls_wR_factor_ref 0.0831
_reflns_number_gt 4291
_reflns_number_total 5411
_reflns_threshold_expression I>2\s(I)
_cod_data_source_file zs2349sup1.cif
_cod_data_source_block I
_cod_database_code 2241292
_shelx_space_group_comment
;
The symmetry employed for this shelxl refinement is uniquely defined
by the following loop, which should always be used as a source of
symmetry information in preference to the above space-group names.
They are only intended as comments.
;

loop_
_space_group_symop_operation_xyz
'x, y, z'
'-x, y+1/2, -z+1/2'
'-x, -y, -z'
'x, -y-1/2, z-1/2'

loop_
_atom_site_type_symbol
_atom_site_label
_atom_site_fract_x
_atom_site_fract_y
_atom_site_fract_z
_atom_site_U_iso_or_equiv
_atom_site_adp_type
_atom_site_calc_flag
_atom_site_occupancy
S S1 0.66217(3) 0.57717(2) 0.56541(3) 0.01118(9) Uani d 1
S S2 0.39851(3) 0.75550(2) 0.40181(3) 0.01134(9) Uani d 1
O O12 0.57890(10) 0.58513(6) 0.65614(9) 0.0155(2) Uani d 1
O O21 0.39138(10) 0.67389(6) 0.42549(10) 0.0183(2) Uani d 1
O O14 0.57685(10) 0.58114(6) 0.43754(10) 0.0175(2) Uani d 1
H H14 0.5194 0.6134 0.4385 0.026 Uiso calc 1
O O11 0.72505(10) 0.50505(6) 0.56684(10) 0.0174(2) Uani d 1
O O13 0.75266(10) 0.63911(6) 0.57133(10) 0.0180(2) Uani d 1
O O22 0.50129(11) 0.79014(7) 0.48587(10) 0.0222(3) Uani d 1
C C25 0.19519(15) 0.50258(8) 0.72404(14) 0.0154(3) Uani d 1
H H25A 0.2000 0.4735 0.8001 0.018 Uiso calc 1
H H25B 0.1955 0.4669 0.6563 0.018 Uiso calc 1
N N21 0.30210(12) 0.60129(7) 0.62212(11) 0.0127(3) Uani d 1
H H21A 0.3029 0.5718 0.5559 0.015 Uiso calc 1
H H21B 0.3716 0.6318 0.6293 0.015 Uiso calc 1
O O23 0.27443(10) 0.78993(6) 0.41375(9) 0.0142(2) Uani d 1
O O24 0.42147(10) 0.76415(6) 0.27366(9) 0.0135(2) Uani d 1
N N11 0.32098(12) 0.63977(7) 0.14102(11) 0.0131(3) Uani d 1
H H11A 0.3570 0.6768 0.1909 0.016 Uiso calc 1
H H11B 0.3156 0.6560 0.0631 0.016 Uiso calc 1
N N31 0.67984(12) 0.73600(7) 0.74774(12) 0.0159(3) Uani d 1
H H31A 0.6901 0.7023 0.6890 0.019 Uiso calc 1
H H31B 0.5947 0.7394 0.7510 0.019 Uiso calc 1
C C14 0.21075(15) 0.49250(8) 0.09492(14) 0.0164(3) Uani d 1
H H14A 0.2125 0.4710 0.1768 0.020 Uiso calc 1
H H14B 0.1725 0.4551 0.0345 0.020 Uiso calc 1
C C26 0.31146(14) 0.55327(8) 0.73257(13) 0.0138(3) Uani d 1
H H26A 0.3169 0.5851 0.8057 0.017 Uiso calc 1
H H26B 0.3901 0.5226 0.7403 0.017 Uiso calc 1
C C23 0.06623(15) 0.59747(9) 0.59190(15) 0.0176(3) Uani d 1
H H23A 0.0622 0.5662 0.5183 0.021 Uiso calc 1
H H23B -0.0121 0.6285 0.5828 0.021 Uiso calc 1
C C16 0.40461(14) 0.57238(8) 0.15854(14) 0.0152(3) Uani d 1
H H16A 0.4139 0.5557 0.2441 0.018 Uiso calc 1
H H16B 0.4907 0.5850 0.1406 0.018 Uiso calc 1
C C22 0.18310(14) 0.64782(8) 0.60349(14) 0.0155(3) Uani d 1
H H22A 0.1799 0.6782 0.5290 0.019 Uiso calc 1
H H22B 0.1837 0.6821 0.6731 0.019 Uiso calc 1
C C24 0.07120(15) 0.54724(9) 0.70327(15) 0.0189(3) Uani d 1
H H24A 0.0655 0.5782 0.7757 0.023 Uiso calc 1
H H24B -0.0027 0.5127 0.6912 0.023 Uiso calc 1
C C12 0.18991(14) 0.62418(9) 0.16711(14) 0.0160(3) Uani d 1
H H12A 0.1374 0.6701 0.1552 0.019 Uiso calc 1
H H12B 0.1946 0.6080 0.2525 0.019 Uiso calc 1
C C33 0.86970(15) 0.80450(9) 0.70869(15) 0.0180(3) Uani d 1
H H33A 0.8828 0.7698 0.6428 0.022 Uiso calc 1
H H33B 0.9023 0.8541 0.6895 0.022 Uiso calc 1
C C35 0.89016(16) 0.70228(10) 0.86207(16) 0.0217(4) Uani d 1
H H35A 0.9040 0.6641 0.8014 0.026 Uiso calc 1
H H35B 0.9357 0.6860 0.9422 0.026 Uiso calc 1
C C15 0.34720(15) 0.50991(8) 0.07536(14) 0.0161(3) Uani d 1
H H15A 0.4007 0.4646 0.0915 0.019 Uiso calc 1
H H15B 0.3466 0.5247 -0.0102 0.019 Uiso calc 1
C C13 0.12870(15) 0.56320(9) 0.08232(15) 0.0169(3) Uani d 1
H H13A 0.1182 0.5812 -0.0026 0.020 Uiso calc 1
H H13B 0.0428 0.5515 0.1015 0.020 Uiso calc 1
C C32 0.72742(14) 0.81012(8) 0.71454(15) 0.0167(3) Uani d 1
H H32A 0.7129 0.8477 0.7758 0.020 Uiso calc 1
H H32B 0.6804 0.8260 0.6348 0.020 Uiso calc 1
C C36 0.74807(16) 0.70877(9) 0.86681(16) 0.0205(3) Uani d 1
H H36A 0.7138 0.6595 0.8854 0.025 Uiso calc 1
H H36B 0.7343 0.7440 0.9318 0.025 Uiso calc 1
C C34 0.94462(15) 0.77687(10) 0.82831(15) 0.0207(3) Uani d 1
H H34A 0.9390 0.8139 0.8930 0.025 Uiso calc 1
H H34B 1.0358 0.7708 0.8205 0.025 Uiso calc 1

loop_
_atom_site_aniso_label
_atom_site_aniso_U_11
_atom_site_aniso_U_22
_atom_site_aniso_U_33
_atom_site_aniso_U_12
_atom_site_aniso_U_13
_atom_site_aniso_U_23
S1 0.01134(17) 0.01084(17) 0.01124(17) 0.00075(13) 0.00142(13) -0.00154(13)
S2 0.01054(17) 0.01264(17) 0.01101(17) 0.00085(13) 0.00228(13) -0.00016(13)
O12 0.0153(5) 0.0173(5) 0.0147(5) 0.0002(4) 0.0049(4) -0.0014(4)
O21 0.0207(6) 0.0144(5) 0.0214(6) 0.0051(4) 0.0077(5) 0.0061(4)
O14 0.0175(6) 0.0209(6) 0.0127(5) 0.0071(4) -0.0014(4) -0.0035(4)
O11 0.0208(6) 0.0132(5) 0.0174(6) 0.0054(4) 0.0013(5) -0.0018(4)
O13 0.0147(5) 0.0157(5) 0.0246(6) -0.0029(4) 0.0063(5) -0.0038(4)
O22 0.0144(5) 0.0339(7) 0.0180(6) -0.0035(5) 0.0013(5) -0.0088(5)
C25 0.0189(8) 0.0125(7) 0.0154(7) -0.0006(6) 0.0046(6) 0.0019(6)
N21 0.0109(6) 0.0133(6) 0.0140(6) -0.0009(5) 0.0023(5) 0.0015(5)
O23 0.0130(5) 0.0152(5) 0.0152(5) 0.0029(4) 0.0043(4) 0.0004(4)
O24 0.0147(5) 0.0141(5) 0.0124(5) 0.0001(4) 0.0041(4) 0.0008(4)
N11 0.0151(6) 0.0129(6) 0.0114(6) -0.0017(5) 0.0023(5) 0.0004(5)
N31 0.0110(6) 0.0143(6) 0.0231(7) -0.0014(5) 0.0046(5) -0.0073(5)
C14 0.0169(7) 0.0141(7) 0.0168(8) -0.0024(6) -0.0017(6) -0.0003(6)
C26 0.0139(7) 0.0143(7) 0.0127(7) 0.0006(6) 0.0008(6) 0.0028(6)
C23 0.0122(7) 0.0232(8) 0.0177(8) 0.0023(6) 0.0027(6) 0.0040(6)
C16 0.0128(7) 0.0157(7) 0.0163(7) 0.0006(6) 0.0000(6) 0.0016(6)
C22 0.0159(7) 0.0140(7) 0.0168(7) 0.0040(6) 0.0034(6) 0.0034(6)
C24 0.0151(7) 0.0226(8) 0.0200(8) -0.0014(6) 0.0058(6) 0.0039(6)
C12 0.0138(7) 0.0170(7) 0.0177(8) -0.0006(6) 0.0042(6) -0.0001(6)
C33 0.0148(7) 0.0159(7) 0.0236(8) -0.0010(6) 0.0044(7) 0.0003(6)
C35 0.0195(8) 0.0271(9) 0.0196(8) 0.0088(7) 0.0061(7) 0.0044(7)
C15 0.0168(8) 0.0148(7) 0.0162(7) 0.0008(6) 0.0010(6) -0.0002(6)
C13 0.0132(7) 0.0173(7) 0.0194(8) -0.0015(6) 0.0001(6) 0.0006(6)
C32 0.0140(7) 0.0147(7) 0.0208(8) 0.0008(6) 0.0012(6) -0.0004(6)
C36 0.0210(8) 0.0185(8) 0.0242(9) 0.0035(6) 0.0106(7) 0.0043(6)
C34 0.0124(7) 0.0273(9) 0.0217(8) -0.0013(6) 0.0009(6) -0.0050(7)

loop_
_atom_type_symbol
_atom_type_description
_atom_type_scat_dispersion_real
_atom_type_scat_dispersion_imag
_atom_type_scat_source
C C 0.0033 0.0016 'International Tables Vol C Tables 4.2.6.8 and 6.1.1.4'
H H 0.0000 0.0000 'International Tables Vol C Tables 4.2.6.8 and 6.1.1.4'
N N 0.0061 0.0033 'International Tables Vol C Tables 4.2.6.8 and 6.1.1.4'
O O 0.0106 0.0060 'International Tables Vol C Tables 4.2.6.8 and 6.1.1.4'
S S 0.1246 0.1234 'International Tables Vol C Tables 4.2.6.8 and 6.1.1.4'

loop_
_exptl_crystal_face_index_h
_exptl_crystal_face_index_k
_exptl_crystal_face_index_l
_exptl_crystal_face_perp_dist
-1 2 5 0.0688
0 -5 -4 0.0829
-2 -5 2 0.0916
-5 1 0 0.0608
5 -5 1 0.0852
-5 -2 1 0.0638
5 4 -1 0.0815
2 5 -1 0.0510

loop_
_geom_angle_atom_site_label_1
_geom_angle_atom_site_label_2
_geom_angle_atom_site_label_3
_geom_angle
O12 S1 O14 107.77(7)
O12 S1 O11 114.10(7)
O12 S1 O13 111.17(7)
O11 S1 O14 104.31(6)
O11 S1 O13 112.28(7)
O13 S1 O14 106.58(7)
O21 S2 O24 106.96(6)
O22 S2 O21 110.98(7)
O22 S2 O23 110.32(7)
O22 S2 O24 110.60(7)
O23 S2 O21 108.83(6)
O23 S2 O24 109.05(6)
S1 O14 H14 109.5
H25A C25 H25B 108.0
C26 C25 H25A 109.3
C26 C25 H25B 109.3
C26 C25 C24 111.42(13)
C24 C25 H25A 109.3
C24 C25 H25B 109.3
H21A N21 H21B 107.9
C26 N21 H21A 109.2
C26 N21 H21B 109.2
C26 N21 C22 112.22(11)
C22 N21 H21A 109.2
C22 N21 H21B 109.2
H11A N11 H11B 107.9
C16 N11 H11A 109.2
C16 N11 H11B 109.2
C12 N11 H11A 109.2
C12 N11 H11B 109.2
C12 N11 C16 112.01(11)
H31A N31 H31B 107.9
C32 N31 H31A 109.1
C32 N31 H31B 109.1
C32 N31 C36 112.30(12)
C36 N31 H31A 109.1
C36 N31 H31B 109.1
H14A C14 H14B 108.1
C15 C14 H14A 109.5
C15 C14 H14B 109.5
C15 C14 C13 110.74(12)
C13 C14 H14A 109.5
C13 C14 H14B 109.5
C25 C26 H26A 109.6
C25 C26 H26B 109.6
N21 C26 C25 110.29(12)
N21 C26 H26A 109.6
N21 C26 H26B 109.6
H26A C26 H26B 108.1
H23A C23 H23B 108.0
C22 C23 H23A 109.4
C22 C23 H23B 109.4
C22 C23 C24 111.05(13)
C24 C23 H23A 109.4
C24 C23 H23B 109.4
N11 C16 H16A 109.6
N11 C16 H16B 109.6
N11 C16 C15 110.24(12)
H16A C16 H16B 108.1
C15 C16 H16A 109.6
C15 C16 H16B 109.6
N21 C22 C23 109.68(12)
N21 C22 H22A 109.7
N21 C22 H22B 109.7
C23 C22 H22A 109.7
C23 C22 H22B 109.7
H22A C22 H22B 108.2
C25 C24 C23 110.44(13)
C25 C24 H24A 109.6
C25 C24 H24B 109.6
C23 C24 H24A 109.6
C23 C24 H24B 109.6
H24A C24 H24B 108.1
N11 C12 H12A 109.8
N11 C12 H12B 109.8
N11 C12 C13 109.30(12)
H12A C12 H12B 108.3
C13 C12 H12A 109.8
C13 C12 H12B 109.8
H33A C33 H33B 108.0
C32 C33 H33A 109.4
C32 C33 H33B 109.4
C34 C33 H33A 109.4
C34 C33 H33B 109.4
C34 C33 C32 111.35(14)
H35A C35 H35B 108.0
C36 C35 H35A 109.5
C36 C35 H35B 109.5
C36 C35 C34 110.94(13)
C34 C35 H35A 109.5
C34 C35 H35B 109.5
C14 C15 H15A 109.4
C14 C15 H15B 109.4
C16 C15 C14 111.00(13)
C16 C15 H15A 109.4
C16 C15 H15B 109.4
H15A C15 H15B 108.0
C14 C13 H13A 109.4
C14 C13 H13B 109.4
C12 C13 C14 111.03(13)
C12 C13 H13A 109.4
C12 C13 H13B 109.4
H13A C13 H13B 108.0
N31 C32 C33 109.20(12)
N31 C32 H32A 109.8
N31 C32 H32B 109.8
C33 C32 H32A 109.8
C33 C32 H32B 109.8
H32A C32 H32B 108.3
N31 C36 C35 109.60(13)
N31 C36 H36A 109.8
N31 C36 H36B 109.8
C35 C36 H36A 109.8
C35 C36 H36B 109.8
H36A C36 H36B 108.2
C33 C34 C35 109.69(13)
C33 C34 H34A 109.7
C33 C34 H34B 109.7
C35 C34 H34A 109.7
C35 C34 H34B 109.7
H34A C34 H34B 108.2

loop_
_geom_bond_atom_site_label_1
_geom_bond_atom_site_label_2
_geom_bond_distance
S1 O12 1.4529(12)
S1 O14 1.5633(12)
S1 O11 1.4530(11)
S1 O13 1.4612(11)
S2 O21 1.4904(12)
S2 O22 1.4569(12)
S2 O23 1.4773(11)
S2 O24 1.4969(12)
O14 H14 0.8400
C25 H25A 0.9900
C25 H25B 0.9900
C25 C26 1.521(2)
C25 C24 1.523(2)
N21 H21A 0.9100
N21 H21B 0.9100
N21 C26 1.4936(19)
N21 C22 1.4978(19)
N11 H11A 0.9100
N11 H11B 0.9100
N11 C16 1.4920(19)
N11 C12 1.4900(19)
N31 H31A 0.9100
N31 H31B 0.9100
N31 C32 1.489(2)
N31 C36 1.489(2)
C14 H14A 0.9900
C14 H14B 0.9900
C14 C15 1.528(2)
C14 C13 1.530(2)
C26 H26A 0.9900
C26 H26B 0.9900
C23 H23A 0.9900
C23 H23B 0.9900
C23 C22 1.520(2)
C23 C24 1.529(2)
C16 H16A 0.9900
C16 H16B 0.9900
C16 C15 1.518(2)
C22 H22A 0.9900
C22 H22B 0.9900
C24 H24A 0.9900
C24 H24B 0.9900
C12 H12A 0.9900
C12 H12B 0.9900
C12 C13 1.521(2)
C33 H33A 0.9900
C33 H33B 0.9900
C33 C32 1.522(2)
C33 C34 1.522(2)
C35 H35A 0.9900
C35 H35B 0.9900
C35 C36 1.519(2)
C35 C34 1.527(2)
C15 H15A 0.9900
C15 H15B 0.9900
C13 H13A 0.9900
C13 H13B 0.9900
C32 H32A 0.9900
C32 H32B 0.9900
C36 H36A 0.9900
C36 H36B 0.9900
C34 H34A 0.9900
C34 H34B 0.9900

loop_
_geom_hbond_atom_site_label_D
_geom_hbond_atom_site_label_H
_geom_hbond_atom_site_label_A
_geom_hbond_site_symmetry_A
_geom_hbond_distance_DH
_geom_hbond_distance_HA
_geom_hbond_distance_DA
_geom_hbond_angle_DHA
O14 H14 O21 . 0.84 1.72 2.5603(16) 173
N21 H21A O11 3_666 0.91 1.93 2.8226(18) 166
N21 H21B O12 . 0.91 2.32 2.9096(19) 122
N21 H21B O24 4_576 0.91 2.47 3.0964(18) 127
N11 H11A O21 . 0.91 2.59 3.201(2) 126
N11 H11A O24 . 0.91 1.89 2.7904(17) 171
N11 H11B O22 4_575 0.91 2.47 3.0474(18) 122
N11 H11B O23 4_575 0.91 1.92 2.8039(18) 164
N31 H31A O12 . 0.91 2.41 3.0245(18) 125
N31 H31A O13 . 0.91 1.93 2.8240(18) 167
N31 H31B O24 4_576 0.91 1.89 2.7978(19) 172

loop_
_geom_torsion_atom_site_label_1
_geom_torsion_atom_site_label_2
_geom_torsion_atom_site_label_3
_geom_torsion_atom_site_label_4
_geom_torsion
N11 C16 C15 C14 -55.57(16)
N11 C12 C13 C14 57.09(17)
C26 C25 C24 C23 54.49(17)
C26 N21 C22 C23 -58.61(16)
C16 N11 C12 C13 -59.86(16)
C22 N21 C26 C25 57.84(16)
C22 C23 C24 C25 -55.39(18)
C24 C25 C26 N21 -55.37(16)
C24 C23 C22 N21 56.89(17)
C12 N11 C16 C15 59.41(16)
C15 C14 C13 C12 -54.79(17)
C13 C14 C15 C16 53.79(17)
C32 N31 C36 C35 -59.33(17)
C32 C33 C34 C35 55.93(17)
C36 N31 C32 C33 59.01(17)
C36 C35 C34 C33 -55.78(18)
C34 C33 C32 N31 -57.02(17)
C34 C35 C36 N31 57.05(18)

_cod_database_fobs_code 2241292
